data_2235534
loop_
_publ_author_name
'Tiritiris, Ioannis'
'Kantlehner, Willi'

_publ_section_title
;
 <i>N</i>,<i>N</i>,<i>N</i>',<i>N</i>',<i>N</i>''-Pentamethyl-<i>N</i>''-[3-(1,3,3-trimethylureido)propyl]guanidinium
 tetraphenylborate
;
_journal_coeditor_code KP2424
_journal_issue 7
_journal_name_full 'Acta Crystallographica Section E'
_journal_page_first o2223
_journal_paper_doi 10.1107/S1600536812027067
_journal_volume 68
_journal_year 2012
_chemical_formula_iupac 'C13 H30 N5 O +, C24 H20 B -'
_chemical_formula_moiety 'C13 H30 N5 O +, C24 H20 B -'
_chemical_formula_sum 'C37 H50 B N5 O'
_chemical_formula_weight 591.63
_chemical_melting_point 426
_chemical_name_systematic
;
<i>N</i>,<i>N</i>,<i>N</i>',<i>N</i>',<i>N</i>''-Pentamethyl-<i>N</i>''-\
[3-(1,3,3-trimethylureido)propyl]guanidinium tetraphenylborate
;
_space_group_IT_number 14
_symmetry_cell_setting monoclinic
_symmetry_space_group_name_Hall '-P 2yn'
_symmetry_space_group_name_H-M 'P 1 21/n 1'
_atom_sites_solution_hydrogens difmap
_atom_sites_solution_primary direct
_atom_sites_solution_secondary difmap
_audit_creation_method SHELXL97
_cell_angle_alpha 90.00
_cell_angle_beta 110.743(3)
_cell_angle_gamma 90.00
_cell_formula_units_Z 4
_cell_length_a 16.6807(7)
_cell_length_b 9.7766(4)
_cell_length_c 21.6911(9)
_cell_measurement_reflns_used 10094
_cell_measurement_temperature 100(2)
_cell_measurement_theta_max 30.53
_cell_measurement_theta_min 1.34
_cell_volume 3308.1(2)
_computing_cell_refinement 'SAINT (Bruker, 2008)'
_computing_data_collection 'APEX2 (Bruker, 2008)'
_computing_data_reduction 'SAINT (Bruker, 2008)'
_computing_molecular_graphics 'DIAMOND (Brandenburg & Putz, 2005)'
_computing_publication_material 'SHELXL97 (Sheldrick, 2008)'
_computing_structure_refinement 'SHELXL97 (Sheldrick, 2008)'
_computing_structure_solution 'SHELXS97 (Sheldrick, 2008)'
_diffrn_ambient_temperature 100(2)
_diffrn_measured_fraction_theta_full 0.999
_diffrn_measured_fraction_theta_max 0.999
_diffrn_measurement_device_type 'Bruker Kappa APEXII DUO'
_diffrn_measurement_method '\f scans, and \w scans'
_diffrn_radiation_monochromator graphite
_diffrn_radiation_source 'sealed tube'
_diffrn_radiation_type MoK\a
_diffrn_radiation_wavelength 0.71073
_diffrn_reflns_av_R_equivalents 0.0374
_diffrn_reflns_av_sigmaI/netI 0.0292
_diffrn_reflns_limit_h_max 22
_diffrn_reflns_limit_h_min -23
_diffrn_reflns_limit_k_max 13
_diffrn_reflns_limit_k_min -13
_diffrn_reflns_limit_l_max 30
_diffrn_reflns_limit_l_min -22
_diffrn_reflns_number 69308
_diffrn_reflns_theta_full 30.53
_diffrn_reflns_theta_max 30.53
_diffrn_reflns_theta_min 1.34
_diffrn_standards_interval_count 0
_diffrn_standards_interval_time 0
_diffrn_standards_number 0
_exptl_absorpt_coefficient_mu 0.072
_exptl_absorpt_correction_type none
_exptl_crystal_colour colourless
_exptl_crystal_density_diffrn 1.188
_exptl_crystal_density_method 'not measured'
_exptl_crystal_description polyhedral
_exptl_crystal_F_000 1280
_exptl_crystal_size_max 0.26
_exptl_crystal_size_mid 0.20
_exptl_crystal_size_min 0.17
_refine_diff_density_max 0.387
_refine_diff_density_min -0.221
_refine_ls_extinction_method none
_refine_ls_goodness_of_fit_ref 1.014
_refine_ls_hydrogen_treatment constr
_refine_ls_matrix_type full
_refine_ls_number_parameters 405
_refine_ls_number_reflns 10094
_refine_ls_number_restraints 0
_refine_ls_restrained_S_all 1.014
_refine_ls_R_factor_all 0.0585
_refine_ls_R_factor_gt 0.0409
_refine_ls_shift/su_max 0.000
_refine_ls_shift/su_mean 0.000
_refine_ls_structure_factor_coef Fsqd
_refine_ls_weighting_details 'calc w=1/[\s^2^(Fo^2^)+(0.0496P)^2^+1.1611P] where P=(Fo^2^+2Fc^2^)/3'
_refine_ls_weighting_scheme calc
_refine_ls_wR_factor_gt 0.0965
_refine_ls_wR_factor_ref 0.1069
_reflns_number_gt 7953
_reflns_number_total 10094
_reflns_threshold_expression I>2\s(I)
_cod_data_source_file kp2424.cif
_cod_data_source_block I
_cod_original_sg_symbol_H-M 'P 21/n'
_cod_database_code 2235534
_cod_database_fobs_code 2235534

loop_
_symmetry_equiv_pos_as_xyz
'x, y, z'
'-x+1/2, y+1/2, -z+1/2'
'-x, -y, -z'
'x-1/2, -y-1/2, z-1/2'

loop_
_atom_site_type_symbol
_atom_site_label
_atom_site_fract_x
_atom_site_fract_y
_atom_site_fract_z
_atom_site_U_iso_or_equiv
_atom_site_adp_type
_atom_site_calc_flag
_atom_site_refinement_flags
_atom_site_occupancy
_atom_site_symmetry_multiplicity
C C1 0.00142(6) 0.43833(10) 0.28523(5) 0.01237(18) Uani d . 1 1
N N1 0.04589(5) 0.54738(9) 0.27727(4) 0.01311(16) Uani d . 1 1
N N2 0.01497(5) 0.39040(9) 0.34611(4) 0.01480(16) Uani d . 1 1
N N3 -0.05660(5) 0.37668(9) 0.23291(4) 0.01248(16) Uani d . 1 1
C C2 0.00943(6) 0.65341(11) 0.22761(5) 0.01589(19) Uani d . 1 1
H H2A -0.0523 0.6378 0.2060 0.024 Uiso calc R 1 1
H H2B 0.0371 0.6501 0.1946 0.024 Uiso calc R 1 1
H H2C 0.0190 0.7434 0.2489 0.024 Uiso calc R 1 1
C C3 0.13425(6) 0.57032(12) 0.32099(5) 0.0181(2) Uani d . 1 1
H H3A 0.1354 0.6410 0.3533 0.027 Uiso calc R 1 1
H H3B 0.1686 0.6003 0.2950 0.027 Uiso calc R 1 1
H H3C 0.1580 0.4851 0.3440 0.027 Uiso calc R 1 1
C C4 0.03473(7) 0.48174(12) 0.40317(5) 0.0198(2) Uani d . 1 1
H H4A 0.0946 0.4689 0.4319 0.030 Uiso calc R 1 1
H H4B -0.0030 0.4605 0.4277 0.030 Uiso calc R 1 1
H H4C 0.0259 0.5769 0.3880 0.030 Uiso calc R 1 1
C C5 0.01339(7) 0.24405(11) 0.35967(5) 0.0184(2) Uani d . 1 1
H H5A -0.0403 0.2213 0.3662 0.028 Uiso calc R 1 1
H H5B 0.0620 0.2211 0.3996 0.028 Uiso calc R 1 1
H H5C 0.0174 0.1917 0.3223 0.028 Uiso calc R 1 1
C C6 -0.13342(6) 0.31226(11) 0.23767(5) 0.0168(2) Uani d . 1 1
H H6A -0.1259 0.2128 0.2403 0.025 Uiso calc R 1 1
H H6B -0.1832 0.3356 0.1986 0.025 Uiso calc R 1 1
H H6C -0.1426 0.3453 0.2773 0.025 Uiso calc R 1 1
C C7 -0.05146(6) 0.38013(10) 0.16672(5) 0.01345(18) Uani d . 1 1
H H7A 0.0013 0.4294 0.1688 0.016 Uiso calc R 1 1
H H7B -0.1011 0.4318 0.1369 0.016 Uiso calc R 1 1
C C8 -0.05061(6) 0.23790(11) 0.13824(5) 0.01458(18) Uani d . 1 1
H H8A -0.0525 0.2467 0.0923 0.017 Uiso calc R 1 1
H H8B -0.1026 0.1877 0.1373 0.017 Uiso calc R 1 1
C C9 0.02876(6) 0.15555(10) 0.17809(5) 0.01427(18) Uani d . 1 1
H H9A 0.0315 0.1485 0.2243 0.017 Uiso calc R 1 1
H H9B 0.0239 0.0618 0.1599 0.017 Uiso calc R 1 1
N N4 0.10752(5) 0.21848(9) 0.17680(4) 0.01459(17) Uani d . 1 1
C C10 0.12466(7) 0.20148(12) 0.11575(5) 0.0187(2) Uani d . 1 1
H H10A 0.0953 0.2736 0.0846 0.028 Uiso calc R 1 1
H H10B 0.1037 0.1119 0.0965 0.028 Uiso calc R 1 1
H H10C 0.1865 0.2075 0.1252 0.028 Uiso calc R 1 1
C C11 0.16660(6) 0.26634(10) 0.23433(5) 0.01496(19) Uani d . 1 1
O O1 0.16215(5) 0.24141(9) 0.28856(4) 0.02149(17) Uani d . 1 1
N N5 0.23374(6) 0.34149(10) 0.22769(5) 0.0218(2) Uani d . 1 1
C C12 0.30581(7) 0.36738(14) 0.28860(7) 0.0307(3) Uani d . 1 1
H H12A 0.2910 0.4416 0.3130 0.046 Uiso calc R 1 1
H H12B 0.3562 0.3937 0.2780 0.046 Uiso calc R 1 1
H H12C 0.3186 0.2843 0.3156 0.046 Uiso calc R 1 1
C C13 0.21641(8) 0.45323(13) 0.17992(7) 0.0283(3) Uani d . 1 1
H H13A 0.1569 0.4474 0.1494 0.042 Uiso calc R 1 1
H H13B 0.2552 0.4462 0.1551 0.042 Uiso calc R 1 1
H H13C 0.2255 0.5410 0.2032 0.042 Uiso calc R 1 1
B B1 0.27778(7) 0.66069(11) 0.56100(5) 0.01149(19) Uani d . 1 1
C C14 0.25827(6) 0.49830(10) 0.54196(4) 0.01180(17) Uani d . 1 1
C C15 0.22288(6) 0.40787(11) 0.57578(5) 0.01462(19) Uani d . 1 1
H H15A 0.2108 0.4410 0.6128 0.018 Uiso calc R 1 1
C C16 0.20468(7) 0.27111(11) 0.55717(5) 0.0179(2) Uani d . 1 1
H H16A 0.1813 0.2133 0.5817 0.021 Uiso calc R 1 1
C C17 0.22064(7) 0.21925(11) 0.50295(5) 0.0192(2) Uani d . 1 1
H H17A 0.2096 0.1259 0.4908 0.023 Uiso calc R 1 1
C C18 0.25315(7) 0.30673(12) 0.46684(5) 0.0185(2) Uani d . 1 1
H H18A 0.2631 0.2737 0.4290 0.022 Uiso calc R 1 1
C C19 0.27107(6) 0.44254(11) 0.48620(5) 0.01493(19) Uani d . 1 1
H H19A 0.2929 0.5003 0.4606 0.018 Uiso calc R 1 1
C C20 0.36740(6) 0.71189(10) 0.55261(4) 0.01193(17) Uani d . 1 1
C C21 0.43511(6) 0.62355(11) 0.55543(5) 0.01413(18) Uani d . 1 1
H H21A 0.4270 0.5278 0.5578 0.017 Uiso calc R 1 1
C C22 0.51385(6) 0.67076(11) 0.55480(5) 0.0166(2) Uani d . 1 1
H H22A 0.5577 0.6073 0.5565 0.020 Uiso calc R 1 1
C C23 0.52831(6) 0.81001(11) 0.55176(5) 0.0165(2) Uani d . 1 1
H H23A 0.5818 0.8427 0.5515 0.020 Uiso calc R 1 1
C C24 0.46291(6) 0.90079(11) 0.54911(5) 0.01526(19) Uani d . 1 1
H H24A 0.4717 0.9964 0.5471 0.018 Uiso calc R 1 1
C C25 0.38455(6) 0.85204(11) 0.54939(5) 0.01370(18) Uani d . 1 1
H H25A 0.3409 0.9162 0.5473 0.016 Uiso calc R 1 1
C C26 0.19311(6) 0.74476(10) 0.51335(5) 0.01287(18) Uani d . 1 1
C C27 0.18843(6) 0.82027(11) 0.45734(5) 0.01507(19) Uani d . 1 1
H H27A 0.2381 0.8266 0.4457 0.018 Uiso calc R 1 1
C C28 0.11366(7) 0.88671(11) 0.41778(5) 0.0189(2) Uani d . 1 1
H H28A 0.1133 0.9368 0.3802 0.023 Uiso calc R 1 1
C C29 0.03995(7) 0.87970(12) 0.43334(5) 0.0215(2) Uani d . 1 1
H H29A -0.0107 0.9260 0.4071 0.026 Uiso calc R 1 1
C C30 0.04144(7) 0.80373(13) 0.48794(5) 0.0220(2) Uani d . 1 1
H H30A -0.0087 0.7967 0.4989 0.026 Uiso calc R 1 1
C C31 0.11627(6) 0.73815(12) 0.52643(5) 0.0180(2) Uani d . 1 1
H H31A 0.1156 0.6864 0.5633 0.022 Uiso calc R 1 1
C C32 0.29464(6) 0.69109(10) 0.63942(5) 0.01246(18) Uani d . 1 1
C C33 0.26863(6) 0.81209(11) 0.66204(5) 0.01528(19) Uani d . 1 1
H H33A 0.2345 0.8758 0.6306 0.018 Uiso calc R 1 1
C C34 0.29113(7) 0.84212(12) 0.72909(5) 0.0186(2) Uani d . 1 1
H H34A 0.2725 0.9252 0.7423 0.022 Uiso calc R 1 1
C C35 0.34055(7) 0.75121(12) 0.77639(5) 0.0200(2) Uani d . 1 1
H H35A 0.3561 0.7715 0.8220 0.024 Uiso calc R 1 1
C C36 0.36696(7) 0.62986(12) 0.75598(5) 0.0190(2) Uani d . 1 1
H H36A 0.4002 0.5659 0.7877 0.023 Uiso calc R 1 1
C C37 0.34463(6) 0.60215(11) 0.68907(5) 0.01543(19) Uani d . 1 1
H H37A 0.3641 0.5192 0.6764 0.019 Uiso calc R 1 1

loop_
_atom_site_aniso_label
_atom_site_aniso_U_11
_atom_site_aniso_U_22
_atom_site_aniso_U_33
_atom_site_aniso_U_12
_atom_site_aniso_U_13
_atom_site_aniso_U_23
C1 0.0118(4) 0.0119(4) 0.0141(4) 0.0013(3) 0.0054(3) -0.0010(3)
N1 0.0113(3) 0.0124(4) 0.0149(4) -0.0008(3) 0.0037(3) -0.0006(3)
N2 0.0171(4) 0.0150(4) 0.0122(4) -0.0007(3) 0.0052(3) -0.0008(3)
N3 0.0118(4) 0.0127(4) 0.0131(4) -0.0022(3) 0.0046(3) -0.0007(3)
C2 0.0164(4) 0.0112(5) 0.0205(5) 0.0002(4) 0.0072(4) 0.0017(4)
C3 0.0123(4) 0.0204(5) 0.0196(5) -0.0039(4) 0.0035(4) -0.0042(4)
C4 0.0218(5) 0.0244(6) 0.0143(5) -0.0031(4) 0.0077(4) -0.0054(4)
C5 0.0231(5) 0.0165(5) 0.0159(5) 0.0006(4) 0.0073(4) 0.0032(4)
C6 0.0131(4) 0.0179(5) 0.0200(5) -0.0042(4) 0.0065(4) -0.0012(4)
C7 0.0150(4) 0.0131(5) 0.0114(4) -0.0004(3) 0.0036(3) 0.0008(3)
C8 0.0137(4) 0.0154(5) 0.0129(4) -0.0021(4) 0.0026(3) -0.0024(4)
C9 0.0142(4) 0.0131(5) 0.0148(4) -0.0016(3) 0.0042(4) -0.0007(4)
N4 0.0130(4) 0.0173(4) 0.0128(4) -0.0021(3) 0.0038(3) -0.0025(3)
C10 0.0202(5) 0.0219(5) 0.0149(5) -0.0011(4) 0.0073(4) -0.0019(4)
C11 0.0120(4) 0.0125(5) 0.0182(5) 0.0033(3) 0.0027(4) -0.0038(4)
O1 0.0207(4) 0.0264(4) 0.0143(4) 0.0011(3) 0.0025(3) -0.0052(3)
N5 0.0139(4) 0.0202(5) 0.0291(5) -0.0035(3) 0.0047(4) -0.0070(4)
C12 0.0138(5) 0.0307(7) 0.0418(7) -0.0025(5) 0.0029(5) -0.0197(6)
C13 0.0324(6) 0.0196(6) 0.0395(7) -0.0088(5) 0.0207(6) -0.0057(5)
B1 0.0122(4) 0.0115(5) 0.0111(4) -0.0009(4) 0.0044(4) -0.0003(4)
C14 0.0101(4) 0.0133(4) 0.0104(4) 0.0006(3) 0.0016(3) 0.0002(3)
C15 0.0142(4) 0.0159(5) 0.0130(4) -0.0026(4) 0.0038(3) -0.0010(4)
C16 0.0179(5) 0.0155(5) 0.0176(5) -0.0040(4) 0.0031(4) 0.0016(4)
C17 0.0189(5) 0.0136(5) 0.0209(5) -0.0006(4) 0.0017(4) -0.0034(4)
C18 0.0179(5) 0.0195(5) 0.0164(5) 0.0014(4) 0.0042(4) -0.0050(4)
C19 0.0142(4) 0.0172(5) 0.0130(4) -0.0003(4) 0.0044(4) -0.0008(4)
C20 0.0129(4) 0.0145(5) 0.0076(4) -0.0008(3) 0.0027(3) 0.0007(3)
C21 0.0126(4) 0.0142(5) 0.0140(4) 0.0004(3) 0.0027(3) 0.0027(4)
C22 0.0123(4) 0.0198(5) 0.0171(5) 0.0030(4) 0.0043(4) 0.0035(4)
C23 0.0139(4) 0.0213(5) 0.0145(5) -0.0034(4) 0.0052(4) 0.0010(4)
C24 0.0195(5) 0.0143(5) 0.0134(4) -0.0042(4) 0.0076(4) -0.0010(4)
C25 0.0153(4) 0.0144(5) 0.0119(4) -0.0008(4) 0.0055(3) -0.0014(4)
C26 0.0130(4) 0.0124(4) 0.0123(4) -0.0009(3) 0.0034(3) -0.0021(3)
C27 0.0173(4) 0.0145(5) 0.0132(4) 0.0011(4) 0.0050(4) -0.0013(4)
C28 0.0231(5) 0.0175(5) 0.0133(5) 0.0039(4) 0.0029(4) 0.0016(4)
C29 0.0188(5) 0.0229(6) 0.0172(5) 0.0069(4) -0.0003(4) -0.0014(4)
C30 0.0132(4) 0.0313(6) 0.0200(5) 0.0028(4) 0.0042(4) -0.0013(4)
C31 0.0148(4) 0.0225(5) 0.0161(5) 0.0000(4) 0.0045(4) 0.0017(4)
C32 0.0115(4) 0.0134(4) 0.0130(4) -0.0032(3) 0.0050(3) -0.0009(3)
C33 0.0145(4) 0.0153(5) 0.0171(5) -0.0019(4) 0.0069(4) -0.0020(4)
C34 0.0177(5) 0.0206(5) 0.0210(5) -0.0056(4) 0.0113(4) -0.0079(4)
C35 0.0224(5) 0.0265(6) 0.0130(5) -0.0098(4) 0.0086(4) -0.0058(4)
C36 0.0222(5) 0.0204(5) 0.0125(4) -0.0054(4) 0.0039(4) 0.0016(4)
C37 0.0178(5) 0.0140(5) 0.0133(4) -0.0023(4) 0.0041(4) -0.0004(4)

loop_
_atom_type_symbol
_atom_type_description
_atom_type_scat_dispersion_real
_atom_type_scat_dispersion_imag
_atom_type_scat_source
C C 0.0033 0.0016 'International Tables Vol C Tables 4.2.6.8 and 6.1.1.4'
N N 0.0061 0.0033 'International Tables Vol C Tables 4.2.6.8 and 6.1.1.4'
B B 0.0013 0.0007 'International Tables Vol C Tables 4.2.6.8 and 6.1.1.4'
O O 0.0106 0.0060 'International Tables Vol C Tables 4.2.6.8 and 6.1.1.4'
H H 0.0000 0.0000 'International Tables Vol C Tables 4.2.6.8 and 6.1.1.4'

loop_
_geom_angle_atom_site_label_1
_geom_angle_atom_site_label_2
_geom_angle_atom_site_label_3
_geom_angle
N2 C1 N1 119.65(9)
N2 C1 N3 119.57(9)
N1 C1 N3 120.78(9)
C1 N1 C3 120.96(9)
C1 N1 C2 123.50(8)
C3 N1 C2 115.47(8)
C1 N2 C5 122.02(8)
C1 N2 C4 121.80(9)
C5 N2 C4 116.15(8)
C1 N3 C6 121.29(8)
C1 N3 C7 122.73(8)
C6 N3 C7 115.75(8)
N1 C2 H2A 109.5
N1 C2 H2B 109.5
H2A C2 H2B 109.5
N1 C2 H2C 109.5
H2A C2 H2C 109.5
H2B C2 H2C 109.5
N1 C3 H3A 109.5
N1 C3 H3B 109.5
H3A C3 H3B 109.5
N1 C3 H3C 109.5
H3A C3 H3C 109.5
H3B C3 H3C 109.5
N2 C4 H4A 109.5
N2 C4 H4B 109.5
H4A C4 H4B 109.5
N2 C4 H4C 109.5
H4A C4 H4C 109.5
H4B C4 H4C 109.5
N2 C5 H5A 109.5
N2 C5 H5B 109.5
H5A C5 H5B 109.5
N2 C5 H5C 109.5
H5A C5 H5C 109.5
H5B C5 H5C 109.5
N3 C6 H6A 109.5
N3 C6 H6B 109.5
H6A C6 H6B 109.5
N3 C6 H6C 109.5
H6A C6 H6C 109.5
H6B C6 H6C 109.5
N3 C7 C8 112.80(8)
N3 C7 H7A 109.0
C8 C7 H7A 109.0
N3 C7 H7B 109.0
C8 C7 H7B 109.0
H7A C7 H7B 107.8
C7 C8 C9 112.45(8)
C7 C8 H8A 109.1
C9 C8 H8A 109.1
C7 C8 H8B 109.1
C9 C8 H8B 109.1
H8A C8 H8B 107.8
N4 C9 C8 111.85(8)
N4 C9 H9A 109.2
C8 C9 H9A 109.2
N4 C9 H9B 109.2
C8 C9 H9B 109.2
H9A C9 H9B 107.9
C11 N4 C10 123.81(8)
C11 N4 C9 119.24(8)
C10 N4 C9 115.85(8)
N4 C10 H10A 109.5
N4 C10 H10B 109.5
H10A C10 H10B 109.5
N4 C10 H10C 109.5
H10A C10 H10C 109.5
H10B C10 H10C 109.5
O1 C11 N4 122.44(9)
O1 C11 N5 121.90(10)
N4 C11 N5 115.64(9)
C11 N5 C12 115.71(10)
C11 N5 C13 120.29(9)
C12 N5 C13 113.87(10)
N5 C12 H12A 109.5
N5 C12 H12B 109.5
H12A C12 H12B 109.5
N5 C12 H12C 109.5
H12A C12 H12C 109.5
H12B C12 H12C 109.5
N5 C13 H13A 109.5
N5 C13 H13B 109.5
H13A C13 H13B 109.5
N5 C13 H13C 109.5
H13A C13 H13C 109.5
H13B C13 H13C 109.5
C14 B1 C26 105.98(8)
C14 B1 C20 111.87(8)
C26 B1 C20 112.94(8)
C14 B1 C32 112.29(8)
C26 B1 C32 110.67(7)
C20 B1 C32 103.25(7)
C15 C14 C19 115.07(9)
C15 C14 B1 123.97(8)
C19 C14 B1 120.81(8)
C16 C15 C14 122.61(9)
C16 C15 H15A 118.7
C14 C15 H15A 118.7
C17 C16 C15 120.39(10)
C17 C16 H16A 119.8
C15 C16 H16A 119.8
C16 C17 C18 118.76(10)
C16 C17 H17A 120.6
C18 C17 H17A 120.6
C17 C18 C19 120.04(9)
C17 C18 H18A 120.0
C19 C18 H18A 120.0
C18 C19 C14 123.07(9)
C18 C19 H19A 118.5
C14 C19 H19A 118.5
C21 C20 C25 115.23(8)
C21 C20 B1 123.73(9)
C25 C20 B1 120.68(8)
C22 C21 C20 122.71(9)
C22 C21 H21A 118.6
C20 C21 H21A 118.6
C23 C22 C21 120.29(9)
C23 C22 H22A 119.9
C21 C22 H22A 119.9
C22 C23 C24 118.72(9)
C22 C23 H23A 120.6
C24 C23 H23A 120.6
C23 C24 C25 120.30(10)
C23 C24 H24A 119.9
C25 C24 H24A 119.9
C24 C25 C20 122.75(9)
C24 C25 H25A 118.6
C20 C25 H25A 118.6
C27 C26 C31 115.08(9)
C27 C26 B1 125.48(8)
C31 C26 B1 119.37(8)
C28 C27 C26 122.74(9)
C28 C27 H27A 118.6
C26 C27 H27A 118.6
C29 C28 C27 120.17(10)
C29 C28 H28A 119.9
C27 C28 H28A 119.9
C28 C29 C30 118.91(10)
C28 C29 H29A 120.5
C30 C29 H29A 120.5
C31 C30 C29 120.00(10)
C31 C30 H30A 120.0
C29 C30 H30A 120.0
C30 C31 C26 123.08(10)
C30 C31 H31A 118.5
C26 C31 H31A 118.5
C37 C32 C33 115.18(9)
C37 C32 B1 121.13(8)
C33 C32 B1 123.37(9)
C34 C33 C32 122.47(10)
C34 C33 H33A 118.8
C32 C33 H33A 118.8
C35 C34 C33 120.34(10)
C35 C34 H34A 119.8
C33 C34 H34A 119.8
C34 C35 C36 118.91(10)
C34 C35 H35A 120.5
C36 C35 H35A 120.5
C37 C36 C35 120.00(10)
C37 C36 H36A 120.0
C35 C36 H36A 120.0
C36 C37 C32 123.09(10)
C36 C37 H37A 118.5
C32 C37 H37A 118.5

loop_
_geom_bond_atom_site_label_1
_geom_bond_atom_site_label_2
_geom_bond_distance
C1 N2 1.3427(12)
C1 N1 1.3445(12)
C1 N3 1.3453(13)
N1 C3 1.4600(13)
N1 C2 1.4632(13)
N2 C5 1.4628(14)
N2 C4 1.4660(13)
N3 C6 1.4639(12)
N3 C7 1.4688(12)
C2 H2A 0.9800
C2 H2B 0.9800
C2 H2C 0.9800
C3 H3A 0.9800
C3 H3B 0.9800
C3 H3C 0.9800
C4 H4A 0.9800
C4 H4B 0.9800
C4 H4C 0.9800
C5 H5A 0.9800
C5 H5B 0.9800
C5 H5C 0.9800
C6 H6A 0.9800
C6 H6B 0.9800
C6 H6C 0.9800
C7 C8 1.5237(14)
C7 H7A 0.9900
C7 H7B 0.9900
C8 C9 1.5289(14)
C8 H8A 0.9900
C8 H8B 0.9900
C9 N4 1.4600(12)
C9 H9A 0.9900
C9 H9B 0.9900
N4 C11 1.3697(13)
N4 C10 1.4597(12)
C10 H10A 0.9800
C10 H10B 0.9800
C10 H10C 0.9800
C11 O1 1.2292(13)
C11 N5 1.3888(13)
N5 C12 1.4595(15)
N5 C13 1.4624(16)
C12 H12A 0.9800
C12 H12B 0.9800
C12 H12C 0.9800
C13 H13A 0.9800
C13 H13B 0.9800
C13 H13C 0.9800
B1 C14 1.6437(15)
B1 C26 1.6445(15)
B1 C20 1.6467(14)
B1 C32 1.6497(14)
C14 C15 1.4054(13)
C14 C19 1.4102(13)
C15 C16 1.3986(15)
C15 H15A 0.9500
C16 C17 1.3902(15)
C16 H16A 0.9500
C17 C18 1.3927(15)
C17 H17A 0.9500
C18 C19 1.3928(15)
C18 H18A 0.9500
C19 H19A 0.9500
C20 C21 1.4059(13)
C20 C25 1.4065(14)
C21 C22 1.3966(13)
C21 H21A 0.9500
C22 C23 1.3882(15)
C22 H22A 0.9500
C23 C24 1.3916(14)
C23 H23A 0.9500
C24 C25 1.3933(13)
C24 H24A 0.9500
C25 H25A 0.9500
C26 C27 1.4000(14)
C26 C31 1.4090(13)
C27 C28 1.3985(14)
C27 H27A 0.9500
C28 C29 1.3872(15)
C28 H28A 0.9500
C29 C30 1.3906(16)
C29 H29A 0.9500
C30 C31 1.3885(15)
C30 H30A 0.9500
C31 H31A 0.9500
C32 C37 1.4055(14)
C32 C33 1.4069(14)
C33 C34 1.3985(14)
C33 H33A 0.9500
C34 C35 1.3867(17)
C34 H34A 0.9500
C35 C36 1.3913(16)
C35 H35A 0.9500
C36 C37 1.3912(14)
C36 H36A 0.9500
C37 H37A 0.9500

loop_
_geom_hbond_atom_site_label_D
_geom_hbond_atom_site_label_H
_geom_hbond_atom_site_label_A
_geom_hbond_site_symmetry_A
_geom_hbond_distance_DH
_geom_hbond_distance_HA
_geom_hbond_distance_DA
_geom_hbond_angle_DHA
_geom_hbond_publ_flag
C13 H13C O1 2_555 0.98 2.67 3.395(2) 131 y

loop_
_geom_torsion_atom_site_label_1
_geom_torsion_atom_site_label_2
_geom_torsion_atom_site_label_3
_geom_torsion_atom_site_label_4
_geom_torsion
N2 C1 N1 C3 33.82(13)
N3 C1 N1 C3 -146.25(9)
N2 C1 N1 C2 -143.10(9)
N3 C1 N1 C2 36.83(13)
N1 C1 N2 C5 -143.09(10)
N3 C1 N2 C5 36.98(13)
N1 C1 N2 C4 35.05(13)
N3 C1 N2 C4 -144.88(9)
N2 C1 N3 C6 32.16(14)
N1 C1 N3 C6 -147.77(9)
N2 C1 N3 C7 -153.50(9)
N1 C1 N3 C7 26.57(14)
C1 N3 C7 C8 124.04(10)
C6 N3 C7 C8 -61.33(11)
N3 C7 C8 C9 -63.95(10)
C7 C8 C9 N4 -63.61(10)
C8 C9 N4 C11 115.84(10)
C8 C9 N4 C10 -75.68(11)
C10 N4 C11 O1 -156.85(10)
C9 N4 C11 O1 10.66(15)
C10 N4 C11 N5 21.14(14)
C9 N4 C11 N5 -171.34(9)
O1 C11 N5 C12 10.68(15)
N4 C11 N5 C12 -167.32(9)
O1 C11 N5 C13 -132.58(11)
N4 C11 N5 C13 49.42(13)
C26 B1 C14 C15 -94.51(10)
C20 B1 C14 C15 142.00(9)
C32 B1 C14 C15 26.43(13)
C26 B1 C14 C19 80.96(10)
C20 B1 C14 C19 -42.53(12)
C32 B1 C14 C19 -158.10(8)
C19 C14 C15 C16 2.36(14)
B1 C14 C15 C16 178.07(9)
C14 C15 C16 C17 -0.62(16)
C15 C16 C17 C18 -1.42(16)
C16 C17 C18 C19 1.58(16)
C17 C18 C19 C14 0.30(16)
C15 C14 C19 C18 -2.21(14)
B1 C14 C19 C18 -178.07(9)
C14 B1 C20 C21 -24.04(13)
C26 B1 C20 C21 -143.51(9)
C32 B1 C20 C21 96.93(10)
C14 B1 C20 C25 163.19(8)
C26 B1 C20 C25 43.71(12)
C32 B1 C20 C25 -75.85(10)
C25 C20 C21 C22 -0.26(14)
B1 C20 C21 C22 -173.40(9)
C20 C21 C22 C23 0.45(15)
C21 C22 C23 C24 -0.24(15)
C22 C23 C24 C25 -0.13(15)
C23 C24 C25 C20 0.31(15)
C21 C20 C25 C24 -0.12(14)
B1 C20 C25 C24 173.24(9)
C14 B1 C26 C27 -103.76(10)
C20 B1 C26 C27 19.06(13)
C32 B1 C26 C27 134.25(10)
C14 B1 C26 C31 73.21(11)
C20 B1 C26 C31 -163.97(9)
C32 B1 C26 C31 -48.77(12)
C31 C26 C27 C28 1.18(15)
B1 C26 C27 C28 178.27(10)
C26 C27 C28 C29 0.07(16)
C27 C28 C29 C30 -1.18(17)
C28 C29 C30 C31 0.97(17)
C29 C30 C31 C26 0.38(18)
C27 C26 C31 C30 -1.41(16)
B1 C26 C31 C30 -178.69(10)
C14 B1 C32 C37 41.83(12)
C26 B1 C32 C37 160.03(9)
C20 B1 C32 C37 -78.85(10)
C14 B1 C32 C33 -145.01(9)
C26 B1 C32 C33 -26.81(12)
C20 B1 C32 C33 94.31(10)
C37 C32 C33 C34 0.24(14)
B1 C32 C33 C34 -173.29(9)
C32 C33 C34 C35 -0.30(15)
C33 C34 C35 C36 -0.23(15)
C34 C35 C36 C37 0.79(15)
C35 C36 C37 C32 -0.87(16)
C33 C32 C37 C36 0.34(14)
B1 C32 C37 C36 174.03(9)

loop_
_cod_related_entry_id
_cod_related_entry_database
_cod_related_entry_code
1 ChemSpider 30657889
